data_1566289
loop_
_publ_author_name
'Cao, Hai-Yan'
'Yi, Cheng'
'Sun, Sen-Feng'
'Li, Yong'
'Liu, Yun-Bao'

_publ_section_title
;
 Anti-inflammatory Dimeric Tetrahydroxanthones from an Endophytic
 <i>Muyocopron laterale</i>.
;
_journal_issue 1
_journal_name_full 'Journal of natural products'
_journal_page_first 148
_journal_page_last 161
_journal_paper_doi 10.1021/acs.jnatprod.1c00878
_journal_volume 85
_journal_year 2022
_chemical_absolute_configuration ad
_chemical_formula_moiety 'C2 H6 O S, C32 H34 O11'
_chemical_formula_sum 'C34 H40 O12 S'
_chemical_formula_weight 672.72
_space_group_crystal_system monoclinic
_space_group_IT_number 4
_space_group_name_Hall 'P 2yb'
_space_group_name_H-M_alt 'P 1 21 1'
_atom_sites_solution_hydrogens geom
_atom_sites_solution_primary direct
_audit_creation_date 2021-05-14
_audit_creation_method
;
Olex2 1.2
(compiled 2018.05.29 svn.r3508 for OlexSys, GUI svn.r5506)
;
_cell_angle_alpha 90
_cell_angle_beta 110.9770(10)
_cell_angle_gamma 90
_cell_formula_units_Z 2
_cell_length_a 12.36210(10)
_cell_length_b 11.05130(10)
_cell_length_c 13.31830(10)
_cell_measurement_reflns_used 54184
_cell_measurement_temperature 100.03(10)
_cell_measurement_theta_max 76.5570
_cell_measurement_theta_min 3.5250
_cell_volume 1698.92(3)
_computing_cell_refinement 'CrysAlisPro 1.171.41.95a (Rigaku OD, 2021)'
_computing_data_collection 'CrysAlisPro 1.171.41.95a (Rigaku OD, 2021)'
_computing_data_reduction 'CrysAlisPro 1.171.41.95a (Rigaku OD, 2021)'
_computing_molecular_graphics 'Olex2 (Dolomanov et al., 2009)'
_computing_publication_material 'Olex2 (Dolomanov et al., 2009)'
_computing_structure_refinement 'ShelXL (Sheldrick, 2015)'
_computing_structure_solution 'ShelXS (Sheldrick, 2008)'
_diffrn_ambient_environment N~2~
_diffrn_ambient_temperature 100.03(10)
_diffrn_detector 'Hybrid Pixel Array Detector'
_diffrn_detector_area_resol_mean 10.0000
_diffrn_detector_type HyPix
_diffrn_measured_fraction_theta_full 1.000
_diffrn_measured_fraction_theta_max 0.999
_diffrn_measurement_details
;
List of Runs (angles in degrees, time in seconds):

  # Type    Start    End  Width  t~exp~   \w     \q     \k     \f   Frames
--------------------------------------------------------------------------
  1  \w     33.00 120.00   0.50    0.05    --   47.75  57.00  60.00  174
  2  \w     25.00 121.00   0.50    0.05    --   47.75  77.00 -30.00  192
  3  \w     33.00 120.00   0.50    0.05    --   47.75  57.00 -30.00  174
  4  \w     25.00 121.00   0.50    0.05    --   47.75  77.00-120.00  192
  5  \w     35.00 121.00   0.50    0.05    --   47.75  37.00-150.00  172
  6  \w     34.00 105.00   0.50    0.05    --  106.69 -94.00 -30.00  142
  7  \w     34.00 106.00   0.50    0.05    --  106.69-103.00-144.00  144
  8  \w      0.00  83.00   0.50    0.05    --   47.75-103.00-144.00  166
  9  \w     34.00 105.00   0.50    0.05    --  106.69 -94.00-120.00  142
 10  \w     34.00 111.00   0.50    0.05    --  106.69-125.00  60.00  154
 11  \w     34.00 105.00   0.50    0.05    --  106.69 -94.00  90.00  142
 12  \w     34.00 105.00   0.50    0.05    --  106.69 -94.00 150.00  142
 13  \w    -27.00  30.00   0.50    0.05    --   47.75 -19.00 -30.00  114
 14  \w    -27.00  30.00   0.50    0.05    --   47.75 -19.00  30.00  114
 15  \w    -25.00  45.00   0.50    0.05    --   47.75 -37.00 -60.00  140
 16  \w     34.00 109.00   0.50    0.05    --  106.69 -77.00-120.00  150
 17  \w     34.00  75.00   0.50    0.05    --  106.69 -61.00 -60.00   82
 18  \w     91.00 178.00   0.50    0.05    --  106.69 103.00 -42.00  174
 19  \w     90.00 178.00   0.50    0.05    --  106.69  61.00 -60.00  176
 20  \w     94.00 178.00   0.50    0.05    --  106.69  45.00  30.00  168
 21  \w     93.00 178.00   0.50    0.05    --  106.69  15.00 120.00  170
 22  \w    -62.00  25.00   0.50    0.05    --  -47.75  57.00 -90.00  174
 23  \w    -23.00  28.00   0.50    0.05    --  -47.75  19.00 -30.00  102
 24  \w    -38.00  26.00   0.50    0.05    --  -47.75  37.00-120.00  128
 25  \w    -83.00   7.00   0.50    0.05    --  -47.75 103.00 -42.00  180
 26  \w   -106.00 -28.00   0.50    0.05    -- -101.00 103.00 -42.00  156
 27  \w   -120.00 -28.00   0.50    0.05    -- -101.00 137.00  -4.41  184
 28  \w   -123.00 -28.00   0.50    0.05    -- -101.00 141.00  18.03  190
 29  \w   -123.00 -28.00   0.50    0.05    -- -101.00 141.00 153.00  190
 30  \w    -68.00 -28.00   0.50    0.05    -- -101.00  61.00  30.00   80
 31  \w    -68.00 -28.00   0.50    0.05    -- -101.00  61.00 150.00   80
 32  \w    -68.00 -28.00   0.50    0.05    -- -101.00  61.00 -60.00   80
 33  \w    -68.00 -28.00   0.50    0.05    -- -101.00  61.00 -30.00   80
 34  \w    -68.00 -28.00   0.50    0.05    -- -101.00  61.00 -90.00   80
 35  \w   -102.00 -28.00   0.50    0.05    -- -101.00  77.00-120.00  148
 36  \w    -68.00 -28.00   0.50    0.05    -- -101.00  61.00-180.00   80
 37  \w   -173.00 -88.00   0.50    0.05    -- -101.00 -45.00-150.00  170
 38  \w   -173.00 -78.00   0.50    0.05    -- -101.00 -77.00 -60.00  190
 39  \w   -173.00 -78.00   0.50    0.05    -- -101.00 -77.00  30.00  190
 40  \w   -173.00 -78.00   0.50    0.05    -- -101.00 -77.00 137.34  190
 41  \w   -173.00 -78.00   0.50    0.05    -- -101.00 -77.00 120.00  190
 42  \w   -173.00 -78.00   0.50    0.05    -- -101.00 -77.00  90.00  190
 43  \w   -173.00 -79.00   0.50    0.05    -- -101.00 -74.00 -17.86  188
 44  \w   -173.00 -78.00   0.50    0.05    -- -101.00 -76.00 -88.66  190
 45  \w   -173.00 -79.00   0.50    0.05    -- -101.00 -75.00-158.92  188
 46  \w   -173.00 -83.00   0.50    0.05    -- -101.00 -64.00-158.51  180
 47  \w   -173.00 -79.00   0.50    0.05    -- -101.00 -74.00 -48.04  188
 48  \w   -173.00 -84.00   0.50    0.05    -- -101.00 -61.00-120.00  178
 49  \w   -172.00 -85.00   0.50    0.05    -- -101.00 -59.00-149.86  174
 50  \w   -172.00 -87.00   0.50    0.05    -- -101.00 -52.00 -15.08  170
 51  \w   -173.00 -80.00   0.50    0.05    -- -101.00 -72.00  63.31  186
 52  \w   -172.00 -87.00   0.50    0.05    -- -101.00 -51.00 126.11  170
 53  \w   -172.00 -87.00   0.50    0.05    -- -101.00 -51.00 145.73  170
 54  \w   -173.00 -83.00   0.50    0.05    -- -101.00 -66.00 177.77  180
 55  \w   -173.00 -80.00   0.50    0.05    -- -101.00 -73.00 103.20  186
 56  \w   -172.00 -87.00   0.50    0.05    -- -101.00 -51.00  22.72  170
 57  \w   -172.00 -87.00   0.50    0.05    -- -101.00 -50.00 -57.82  170
 58  \w   -173.00 -85.00   0.50    0.05    -- -101.00-103.00-144.00  176
 59  \w   -119.00 -74.00   0.50    0.05    --  -47.75-125.00 -90.00   90
 60  \w   -119.00 -25.00   0.50    0.05    --  -47.75 -77.00-180.00  188
 61  \w   -119.00 -25.00   0.50    0.05    --  -47.75 -77.00  60.00  188
 62  \w   -119.00 -29.00   0.50    0.05    --  -47.75 -66.00  97.55  180
 63  \w    -62.00 -37.00   0.50    0.05    --  -47.75 103.00 -42.00   50
 64  \w     17.00  42.00   0.50    0.05    --   47.75-103.00-144.00   50
 65  \w   -119.00 -25.00   0.50    0.05    --  -47.75 -77.00-120.00  188
 66  \w   -119.00 -25.00   0.50    0.05    --  -47.75 -77.00 -60.00  188
 67  \w   -119.00 -25.00   0.50    0.05    --  -47.75 -77.00 120.00  188
 68  \w   -119.00 -46.50   0.50    0.05    --  -47.75 -77.00   0.00  145
;
_diffrn_measurement_device 'four-circle diffractometer'
_diffrn_measurement_device_type 'XtaLAB Synergy R, HyPix'
_diffrn_measurement_method '\w scans'
_diffrn_orient_matrix_type 'CrysAlisPro convention (1999,Acta A55,543-557)'
_diffrn_orient_matrix_UB_11 -0.0068001000
_diffrn_orient_matrix_UB_12 0.0078758000
_diffrn_orient_matrix_UB_13 -0.1175980000
_diffrn_orient_matrix_UB_21 -0.0372811000
_diffrn_orient_matrix_UB_22 0.1334566000
_diffrn_orient_matrix_UB_23 -0.0044393000
_diffrn_orient_matrix_UB_31 0.1279919000
_diffrn_orient_matrix_UB_32 0.0394074000
_diffrn_orient_matrix_UB_33 0.0386700000
_diffrn_radiation_monochromator mirror
_diffrn_radiation_probe x-ray
_diffrn_radiation_type CuK\a
_diffrn_radiation_wavelength 1.54184
_diffrn_reflns_av_R_equivalents 0.0466
_diffrn_reflns_av_unetI/netI 0.0182
_diffrn_reflns_Laue_measured_fraction_full 1.000
_diffrn_reflns_Laue_measured_fraction_max 0.999
_diffrn_reflns_limit_h_max 15
_diffrn_reflns_limit_h_min -14
_diffrn_reflns_limit_k_max 13
_diffrn_reflns_limit_k_min -13
_diffrn_reflns_limit_l_max 16
_diffrn_reflns_limit_l_min -16
_diffrn_reflns_number 62621
_diffrn_reflns_point_group_measured_fraction_full 1.000
_diffrn_reflns_point_group_measured_fraction_max 0.991
_diffrn_reflns_theta_full 67.684
_diffrn_reflns_theta_max 74.484
_diffrn_reflns_theta_min 3.554
_diffrn_source 'Rotating-anode X-ray tube'
_diffrn_source_type 'PhotonJet R (Cu) X-ray Source'
_exptl_absorpt_coefficient_mu 1.377
_exptl_absorpt_correction_T_max 1.00000
_exptl_absorpt_correction_T_min 0.62023
_exptl_absorpt_correction_type multi-scan
_exptl_absorpt_process_details
;
CrysAlisPro 1.171.41.95a (Rigaku Oxford Diffraction, 2021)
Empirical absorption correction using spherical harmonics,
implemented in SCALE3 ABSPACK scaling algorithm.
;
_exptl_crystal_colour 'clear light colourless'
_exptl_crystal_colour_lustre clear
_exptl_crystal_colour_modifier light
_exptl_crystal_colour_primary colourless
_exptl_crystal_density_diffrn 1.315
_exptl_crystal_description plate
_exptl_crystal_F_000 712
_exptl_crystal_size_max 0.45
_exptl_crystal_size_mid 0.17
_exptl_crystal_size_min 0.05
_refine_diff_density_max 0.224
_refine_diff_density_min -0.247
_refine_diff_density_rms 0.033
_refine_ls_abs_structure_details
;
 Flack x determined using 3127 quotients [(I+)-(I-)]/[(I+)+(I-)]
 (Parsons, Flack and Wagner, Acta Cryst. B69 (2013) 249-259).
;
_refine_ls_abs_structure_Flack 0.008(4)
_refine_ls_extinction_coef 0.0024(3)
_refine_ls_extinction_expression Fc^*^=kFc[1+0.001xFc^2^\l^3^/sin(2\q)]^-1/4^
_refine_ls_extinction_method 'SHELXL-2014/7 (Sheldrick 2014'
_refine_ls_goodness_of_fit_ref 1.059
_refine_ls_hydrogen_treatment constr
_refine_ls_matrix_type full
_refine_ls_number_parameters 436
_refine_ls_number_reflns 6897
_refine_ls_number_restraints 1
_refine_ls_restrained_S_all 1.059
_refine_ls_R_factor_all 0.0259
_refine_ls_R_factor_gt 0.0257
_refine_ls_shift/su_max 0.001
_refine_ls_shift/su_mean 0.000
_refine_ls_structure_factor_coef Fsqd
_refine_ls_weighting_details 'w=1/[\s^2^(Fo^2^)+(0.0414P)^2^+0.2580P] where P=(Fo^2^+2Fc^2^)/3'
_refine_ls_weighting_scheme calc
_refine_ls_wR_factor_gt 0.0692
_refine_ls_wR_factor_ref 0.0693
_reflns_Friedel_coverage 0.881
_reflns_Friedel_fraction_full 0.999
_reflns_Friedel_fraction_max 0.982
_reflns_number_gt 6796
_reflns_number_total 6897
_reflns_threshold_expression 'I > 2\s(I)'
_cod_data_source_file np1c00878_si_012.cif
_cod_data_source_block chy_23b_auto
_cod_database_code 1566289
_shelx_shelxl_version_number 2014/7
_shelx_space_group_comment
;
The symmetry employed for this shelxl refinement is uniquely defined
by the following loop, which should always be used as a source of
symmetry information in preference to the above space-group names.
They are only intended as comments.
;
_shelx_estimated_absorpt_t_max 0.934
_shelx_estimated_absorpt_t_min 0.576
_diffrn_oxdiff_digest_frames
;
0112496eba3478d1fcddda340dd6be6cd40978632dd
;
_reflns_odcompleteness_completeness 100.00
_reflns_odcompleteness_iscentric 1
_reflns_odcompleteness_theta 66.97
_olex2_refinement_description
;
1. Fixed Uiso
 At 1.2 times of:
  All C(H) groups, All C(H,H) groups
 At 1.5 times of:
  All C(H,H,H) groups, All O(H) groups
2.a Ternary CH refined with riding coordinates:
 C30(H30), C31(H31), C16(H16), C15(H15)
2.b Secondary CH2 refined with riding coordinates:
 C21(H21A,H21B), C14(H14A,H14B), C32(H32A,H32B)
2.c Aromatic/amide H refined with riding coordinates:
 C6(H6), C13(H13), C25(H25)
2.d Idealised Me refined as rotating group:
 C47(H47A,H47B,H47C), C40(H40A,H40B,H40C), C46(H46A,H46B,H46C), C35(H35A,H35B,
 H35C), C39(H39A,H39B,H39C), C4(H4A,H4B,H4C), C3(H3A,H3B,H3C), C42(H42A,H42B,
 H42C)
2.e Idealised tetrahedral OH refined as rotating group:
 O45(H45), O44(H44), O38(H38)
;
_olex2_submission_special_instructions 'No special instructions were received'
_oxdiff_exptl_absorpt_empirical_details
;
Empirical correction (ABSPACK) includes:
- Absorption correction using spherical harmonics
- Frame scaling
;
_oxdiff_exptl_absorpt_empirical_full_max 2.067
_oxdiff_exptl_absorpt_empirical_full_min 0.491

loop_
_space_group_symop_operation_xyz
'x, y, z'
'-x, y+1/2, -z'

loop_
_atom_site_label
_atom_site_type_symbol
_atom_site_fract_x
_atom_site_fract_y
_atom_site_fract_z
_atom_site_U_iso_or_equiv
_atom_site_adp_type
_atom_site_occupancy
_atom_site_site_symmetry_order
_atom_site_calc_flag
_atom_site_refinement_flags_posn
_atom_site_refinement_flags_adp
_atom_site_refinement_flags_occupancy
_atom_site_disorder_assembly
_atom_site_disorder_group
S1 S 0.42403(4) 0.79373(4) 1.02554(3) 0.02621(12) Uani 1 1 d . . . . .
O19 O 0.66408(10) 0.34782(11) 0.43037(9) 0.0183(3) Uani 1 1 d . . . . .
O29 O 0.48868(12) 0.22161(11) 0.47659(10) 0.0204(3) Uani 1 1 d . . . . .
O45 O 0.88184(12) 0.30479(13) 0.66755(10) 0.0263(3) Uani 1 1 d . . . . .
H45 H 0.8779 0.2788 0.7254 0.039 Uiso 1 1 calc GR . . . .
O18 O 0.77410(12) 0.67383(12) 0.79976(10) 0.0217(3) Uani 1 1 d . . . . .
O34 O 0.33224(12) 0.44921(12) 0.44155(11) 0.0261(3) Uani 1 1 d . . . . .
O44 O 0.65356(12) 0.66790(13) 0.93265(10) 0.0248(3) Uani 1 1 d . . . . .
H44 H 0.6130 0.7184 0.9505 0.037 Uiso 1 1 calc GR . . . .
O38 O 0.88593(14) 0.19347(15) 0.22590(12) 0.0339(3) Uani 1 1 d . . . . .
H38 H 0.8240 0.1553 0.1955 0.051 Uiso 1 1 calc GR . . . .
O43 O 0.85839(13) 0.31503(13) 0.85263(11) 0.0310(3) Uani 1 1 d . . . . .
O37 O 0.67642(14) 0.11725(13) 0.19425(11) 0.0305(3) Uani 1 1 d . . . . .
O36 O 0.54354(14) 0.20998(13) 0.65473(11) 0.0321(3) Uani 1 1 d . . . . .
O41 O 0.76889(13) 0.72134(15) 1.15896(11) 0.0336(3) Uani 1 1 d . . . . .
O2 O 0.50939(15) 0.82725(14) 0.97347(12) 0.0343(4) Uani 1 1 d . . . . .
C9 C 0.85381(15) 0.42340(16) 0.65674(14) 0.0193(3) Uani 1 1 d . . . . .
C20 C 0.55687(15) 0.31560(16) 0.34364(13) 0.0182(3) Uani 1 1 d . . . . .
C10 C 0.83503(15) 0.48649(17) 0.74151(14) 0.0192(4) Uani 1 1 d . . . . .
C26 C 0.95943(17) 0.40521(18) 0.44971(15) 0.0236(4) Uani 1 1 d . . . . .
C28 C 0.76335(15) 0.33916(16) 0.40776(13) 0.0184(3) Uani 1 1 d . . . . .
C7 C 0.80656(16) 0.60155(17) 0.54577(14) 0.0193(4) Uani 1 1 d . . . . .
C23 C 0.76993(17) 0.26451(17) 0.32469(15) 0.0216(4) Uani 1 1 d . . . . .
C5 C 0.80115(16) 0.60877(17) 0.72458(14) 0.0190(3) Uani 1 1 d . . . . .
C6 C 0.78748(16) 0.66498(17) 0.62815(14) 0.0199(3) Uani 1 1 d . . . . .
H6 H 0.7649 0.7476 0.6180 0.024 Uiso 1 1 calc R . . . .
C30 C 0.46379(16) 0.31449(15) 0.39399(14) 0.0188(3) Uani 1 1 d . . . . .
H30 H 0.3878 0.2952 0.3365 0.023 Uiso 1 1 calc R . . . .
C17 C 0.83639(17) 0.64002(18) 0.91176(14) 0.0224(4) Uani 1 1 d . . . . .
C27 C 0.85664(16) 0.40788(17) 0.47150(14) 0.0201(4) Uani 1 1 d . . . . .
C33 C 0.52052(17) 0.27158(17) 0.57577(15) 0.0224(4) Uani 1 1 d . . . . .
C8 C 0.84212(15) 0.48058(16) 0.56005(14) 0.0188(4) Uani 1 1 d . . . . .
C11 C 0.84459(16) 0.42627(18) 0.84141(15) 0.0224(4) Uani 1 1 d . . . . .
C21 C 0.57097(17) 0.19017(16) 0.30164(15) 0.0218(4) Uani 1 1 d . . . . .
H21A H 0.5814 0.1295 0.3591 0.026 Uiso 1 1 calc R . . . .
H21B H 0.4999 0.1690 0.2403 0.026 Uiso 1 1 calc R . . . .
C31 C 0.45006(16) 0.43269(16) 0.45033(15) 0.0200(4) Uani 1 1 d . . . . .
H31 H 0.4803 0.5044 0.4229 0.024 Uiso 1 1 calc R . . . .
C22 C 0.67329(17) 0.18629(16) 0.26607(14) 0.0230(4) Uani 1 1 d . . . . .
C16 C 0.77089(17) 0.70304(19) 0.97578(15) 0.0239(4) Uani 1 1 d . . . . .
H16 H 0.7769 0.7928 0.9697 0.029 Uiso 1 1 calc R . . . .
C12 C 0.83478(16) 0.50454(19) 0.92758(15) 0.0229(4) Uani 1 1 d . . . . .
C47 C 0.95952(18) 0.6875(2) 0.94155(17) 0.0332(5) Uani 1 1 d . . . . .
H47A H 0.9951 0.6521 0.8934 0.050 Uiso 1 1 calc GR . . . .
H47B H 1.0049 0.6652 1.0160 0.050 Uiso 1 1 calc GR . . . .
H47C H 0.9578 0.7758 0.9344 0.050 Uiso 1 1 calc GR . . . .
C40 C 0.52707(17) 0.41184(17) 0.25612(14) 0.0228(4) Uani 1 1 d . . . . .
H40A H 0.5302 0.4920 0.2886 0.034 Uiso 1 1 calc GR . . . .
H40B H 0.4489 0.3973 0.2041 0.034 Uiso 1 1 calc GR . . . .
H40C H 0.5829 0.4082 0.2194 0.034 Uiso 1 1 calc GR . . . .
C46 C 0.78729(19) 0.66422(18) 0.44001(15) 0.0259(4) Uani 1 1 d . . . . .
H46A H 0.7549 0.7449 0.4410 0.039 Uiso 1 1 calc GR . . . .
H46B H 0.7332 0.6167 0.3813 0.039 Uiso 1 1 calc GR . . . .
H46C H 0.8613 0.6717 0.4291 0.039 Uiso 1 1 calc GR . . . .
C15 C 0.82501(18) 0.6651(2) 1.09460(15) 0.0290(4) Uani 1 1 d . . . . .
H15 H 0.9091 0.6868 1.1229 0.035 Uiso 1 1 calc R . . . .
C14 C 0.8118(2) 0.5290(2) 1.10564(16) 0.0321(5) Uani 1 1 d . . . . .
H14A H 0.8686 0.5021 1.1755 0.038 Uiso 1 1 calc R . . . .
H14B H 0.7334 0.5123 1.1062 0.038 Uiso 1 1 calc R . . . .
C13 C 0.82932(17) 0.4570(2) 1.01780(15) 0.0266(4) Uani 1 1 d . . . . .
H13 H 0.8370 0.3717 1.0267 0.032 Uiso 1 1 calc R . . . .
C24 C 0.87460(18) 0.26384(17) 0.30465(15) 0.0250(4) Uani 1 1 d . . . . .
C32 C 0.52002(18) 0.40741(17) 0.56743(15) 0.0240(4) Uani 1 1 d . . . . .
H32A H 0.5998 0.4392 0.5873 0.029 Uiso 1 1 calc R . . . .
H32B H 0.4832 0.4445 0.6148 0.029 Uiso 1 1 calc R . . . .
C35 C 0.26094(19) 0.4970(2) 0.33955(19) 0.0330(5) Uani 1 1 d . . . . .
H35A H 0.2529 0.4367 0.2834 0.049 Uiso 1 1 calc GR . . . .
H35B H 0.2968 0.5704 0.3242 0.049 Uiso 1 1 calc GR . . . .
H35C H 0.1843 0.5167 0.3412 0.049 Uiso 1 1 calc GR . . . .
C25 C 0.96738(17) 0.33445(19) 0.36592(15) 0.0261(4) Uani 1 1 d . . . . .
H25 H 1.0369 0.3347 0.3508 0.031 Uiso 1 1 calc R . . . .
C39 C 1.06168(17) 0.4817(2) 0.51573(17) 0.0303(4) Uani 1 1 d . . . . .
H39A H 1.0485 0.5660 0.4915 0.045 Uiso 1 1 calc GR . . . .
H39B H 1.1322 0.4516 0.5067 0.045 Uiso 1 1 calc GR . . . .
H39C H 1.0706 0.4772 0.5918 0.045 Uiso 1 1 calc GR . . . .
C4 C 0.4615(2) 0.8837(2) 1.14441(16) 0.0314(5) Uani 1 1 d . . . . .
H4A H 0.5446 0.8760 1.1854 0.047 Uiso 1 1 calc GR . . . .
H4B H 0.4176 0.8559 1.1885 0.047 Uiso 1 1 calc GR . . . .
H4C H 0.4428 0.9686 1.1246 0.047 Uiso 1 1 calc GR . . . .
C3 C 0.4684(2) 0.6498(2) 1.08828(19) 0.0360(5) Uani 1 1 d . . . . .
H3A H 0.4574 0.5878 1.0329 0.054 Uiso 1 1 calc GR . . . .
H3B H 0.4218 0.6295 1.1319 0.054 Uiso 1 1 calc GR . . . .
H3C H 0.5504 0.6533 1.1344 0.054 Uiso 1 1 calc GR . . . .
C42 C 0.7963(2) 0.8456(2) 1.1794(2) 0.0429(6) Uani 1 1 d . . . . .
H42A H 0.7609 0.8919 1.1129 0.064 Uiso 1 1 calc GR . . . .
H42B H 0.8806 0.8561 1.2056 0.064 Uiso 1 1 calc GR . . . .
H42C H 0.7663 0.8748 1.2339 0.064 Uiso 1 1 calc GR . . . .

loop_
_atom_site_aniso_label
_atom_site_aniso_U_11
_atom_site_aniso_U_22
_atom_site_aniso_U_33
_atom_site_aniso_U_23
_atom_site_aniso_U_13
_atom_site_aniso_U_12
S1 0.0346(2) 0.0267(2) 0.0200(2) 0.00392(18) 0.01301(18) 0.0061(2)
O19 0.0196(6) 0.0203(6) 0.0155(5) -0.0034(5) 0.0068(5) -0.0007(5)
O29 0.0295(7) 0.0148(6) 0.0193(6) 0.0008(5) 0.0114(5) 0.0005(5)
O45 0.0367(7) 0.0205(6) 0.0219(6) 0.0026(5) 0.0108(5) 0.0081(6)
O18 0.0290(7) 0.0206(6) 0.0174(6) -0.0019(5) 0.0106(5) 0.0007(5)
O34 0.0263(7) 0.0214(6) 0.0357(7) 0.0036(6) 0.0173(6) 0.0048(5)
O44 0.0223(7) 0.0303(7) 0.0218(6) -0.0046(5) 0.0081(5) 0.0017(5)
O38 0.0374(8) 0.0386(9) 0.0323(7) -0.0117(6) 0.0205(7) 0.0026(7)
O43 0.0433(8) 0.0257(7) 0.0229(6) 0.0062(6) 0.0106(6) 0.0105(6)
O37 0.0408(9) 0.0270(7) 0.0277(7) -0.0105(6) 0.0172(6) 0.0001(6)
O36 0.0523(9) 0.0245(7) 0.0224(7) 0.0021(6) 0.0168(6) 0.0089(7)
O41 0.0353(8) 0.0456(9) 0.0214(6) -0.0086(6) 0.0120(6) 0.0026(7)
O2 0.0493(9) 0.0330(8) 0.0308(7) 0.0086(6) 0.0266(7) 0.0093(7)
C9 0.0181(8) 0.0184(8) 0.0194(8) -0.0020(7) 0.0042(7) -0.0002(7)
C20 0.0216(8) 0.0169(8) 0.0149(7) -0.0023(6) 0.0050(6) -0.0011(7)
C10 0.0178(8) 0.0216(9) 0.0167(8) 0.0003(7) 0.0044(6) 0.0002(7)
C26 0.0238(9) 0.0251(9) 0.0226(9) 0.0015(7) 0.0093(7) 0.0033(7)
C28 0.0225(9) 0.0173(8) 0.0170(8) 0.0013(6) 0.0089(7) 0.0026(7)
C7 0.0191(9) 0.0202(8) 0.0190(8) -0.0004(7) 0.0071(7) -0.0015(7)
C23 0.0269(10) 0.0196(9) 0.0198(8) -0.0002(7) 0.0103(7) 0.0036(7)
C5 0.0188(8) 0.0204(8) 0.0183(8) -0.0036(7) 0.0074(7) -0.0018(7)
C6 0.0219(9) 0.0167(8) 0.0225(8) 0.0000(7) 0.0095(7) -0.0013(7)
C30 0.0238(9) 0.0146(8) 0.0185(8) 0.0006(6) 0.0082(6) -0.0009(7)
C17 0.0245(9) 0.0273(10) 0.0157(8) -0.0034(7) 0.0074(7) -0.0018(8)
C27 0.0229(9) 0.0199(8) 0.0186(8) 0.0008(7) 0.0087(7) 0.0032(7)
C33 0.0288(10) 0.0207(9) 0.0198(8) -0.0003(7) 0.0112(7) 0.0041(7)
C8 0.0177(8) 0.0212(9) 0.0170(8) -0.0021(7) 0.0056(7) -0.0007(7)
C11 0.0215(9) 0.0248(9) 0.0189(8) 0.0009(7) 0.0046(7) 0.0027(7)
C21 0.0290(9) 0.0178(9) 0.0200(8) -0.0043(7) 0.0105(7) -0.0017(7)
C31 0.0228(9) 0.0147(8) 0.0249(9) 0.0006(7) 0.0117(7) 0.0010(7)
C22 0.0325(10) 0.0190(9) 0.0180(8) -0.0010(7) 0.0097(7) 0.0034(8)
C16 0.0245(9) 0.0276(9) 0.0200(8) -0.0058(7) 0.0085(7) -0.0034(8)
C12 0.0187(8) 0.0295(10) 0.0190(8) -0.0008(7) 0.0049(7) 0.0027(8)
C47 0.0283(10) 0.0449(13) 0.0287(10) -0.0142(9) 0.0130(8) -0.0124(9)
C40 0.0294(10) 0.0216(9) 0.0178(8) 0.0010(7) 0.0092(7) 0.0011(8)
C46 0.0358(11) 0.0234(9) 0.0216(9) 0.0034(7) 0.0142(8) 0.0035(8)
C15 0.0263(10) 0.0430(12) 0.0182(9) -0.0072(8) 0.0085(7) 0.0014(9)
C14 0.0347(11) 0.0435(12) 0.0193(9) 0.0032(8) 0.0112(8) 0.0072(9)
C13 0.0255(10) 0.0328(10) 0.0209(9) 0.0036(8) 0.0079(7) 0.0058(8)
C24 0.0332(11) 0.0250(10) 0.0208(8) -0.0002(7) 0.0145(8) 0.0071(8)
C32 0.0334(10) 0.0179(9) 0.0231(9) -0.0037(7) 0.0130(8) 0.0011(8)
C35 0.0260(10) 0.0266(10) 0.0459(12) 0.0102(9) 0.0125(9) 0.0050(9)
C25 0.0249(9) 0.0298(10) 0.0269(9) 0.0003(8) 0.0135(8) 0.0059(8)
C39 0.0225(10) 0.0381(12) 0.0308(10) -0.0056(8) 0.0101(8) 0.0006(8)
C4 0.0412(12) 0.0320(11) 0.0249(10) 0.0012(8) 0.0166(9) 0.0029(9)
C3 0.0541(14) 0.0256(10) 0.0346(11) 0.0084(9) 0.0234(10) 0.0065(10)
C42 0.0453(13) 0.0506(15) 0.0350(12) -0.0175(11) 0.0170(10) -0.0006(11)

loop_
_atom_type_symbol
_atom_type_description
_atom_type_scat_dispersion_real
_atom_type_scat_dispersion_imag
_atom_type_scat_source
C C 0.0181 0.0091 'International Tables Vol C Tables 4.2.6.8 and 6.1.1.4'
H H 0.0000 0.0000 'International Tables Vol C Tables 4.2.6.8 and 6.1.1.4'
O O 0.0492 0.0322 'International Tables Vol C Tables 4.2.6.8 and 6.1.1.4'
S S 0.3331 0.5567 'International Tables Vol C Tables 4.2.6.8 and 6.1.1.4'

loop_
_geom_angle_atom_site_label_1
_geom_angle_atom_site_label_2
_geom_angle_atom_site_label_3
_geom_angle
_geom_angle_site_symmetry_1
_geom_angle_site_symmetry_3
_geom_angle_publ_flag
O2 S1 C4 105.67(10) . . ?
O2 S1 C3 106.62(10) . . ?
C4 S1 C3 98.18(10) . . ?
C28 O19 C20 116.22(13) . . ?
C33 O29 C30 111.04(13) . . ?
C9 O45 H45 109.5 . . ?
C5 O18 C17 115.80(14) . . ?
C35 O34 C31 112.84(14) . . ?
C16 O44 H44 109.5 . . ?
C24 O38 H38 109.5 . . ?
C42 O41 C15 113.85(18) . . ?
O45 C9 C10 120.15(16) . . ?
O45 C9 C8 118.43(16) . . ?
C8 C9 C10 121.40(16) . . ?
O19 C20 C30 105.59(13) . . ?
O19 C20 C21 108.75(14) . . ?
O19 C20 C40 109.79(14) . . ?
C30 C20 C21 110.89(14) . . ?
C40 C20 C30 109.17(14) . . ?
C40 C20 C21 112.43(14) . . ?
C9 C10 C11 121.45(16) . . ?
C5 C10 C9 117.98(16) . . ?
C5 C10 C11 120.50(16) . . ?
C27 C26 C39 119.91(17) . . ?
C25 C26 C27 120.43(18) . . ?
C25 C26 C39 119.65(18) . . ?
O19 C28 C23 121.58(16) . . ?
O19 C28 C27 116.21(15) . . ?
C27 C28 C23 122.21(16) . . ?
C6 C7 C8 120.54(17) . . ?
C6 C7 C46 119.32(17) . . ?
C8 C7 C46 120.14(16) . . ?
C28 C23 C22 120.22(16) . . ?
C28 C23 C24 117.85(17) . . ?
C24 C23 C22 121.85(17) . . ?
O18 C5 C10 121.57(16) . . ?
O18 C5 C6 117.62(16) . . ?
C6 C5 C10 120.70(16) . . ?
C7 C6 H6 119.7 . . ?
C5 C6 C7 120.51(17) . . ?
C5 C6 H6 119.7 . . ?
O29 C30 C20 110.46(14) . . ?
O29 C30 H30 108.4 . . ?
O29 C30 C31 105.04(13) . . ?
C20 C30 H30 108.4 . . ?
C20 C30 C31 115.97(14) . . ?
C31 C30 H30 108.4 . . ?
O18 C17 C16 105.11(15) . . ?
O18 C17 C12 111.51(15) . . ?
O18 C17 C47 106.87(15) . . ?
C12 C17 C16 109.59(16) . . ?
C12 C17 C47 111.51(17) . . ?
C47 C17 C16 112.05(16) . . ?
C26 C27 C8 123.39(17) . . ?
C28 C27 C26 118.57(16) . . ?
C28 C27 C8 118.04(16) . . ?
O29 C33 C32 110.05(15) . . ?
O36 C33 O29 121.29(17) . . ?
O36 C33 C32 128.66(17) . . ?
C9 C8 C7 118.82(16) . . ?
C9 C8 C27 118.98(16) . . ?
C7 C8 C27 121.93(16) . . ?
O43 C11 C10 121.70(17) . . ?
O43 C11 C12 122.14(17) . . ?
C10 C11 C12 116.15(17) . . ?
C20 C21 H21A 109.4 . . ?
C20 C21 H21B 109.4 . . ?
H21A C21 H21B 108.0 . . ?
C22 C21 C20 111.15(15) . . ?
C22 C21 H21A 109.4 . . ?
C22 C21 H21B 109.4 . . ?
O34 C31 C30 110.71(14) . . ?
O34 C31 H31 111.8 . . ?
O34 C31 C32 107.29(15) . . ?
C30 C31 H31 111.8 . . ?
C32 C31 C30 102.86(14) . . ?
C32 C31 H31 111.8 . . ?
O37 C22 C23 122.37(18) . . ?
O37 C22 C21 121.70(17) . . ?
C23 C22 C21 115.87(15) . . ?
O44 C16 C17 108.58(15) . . ?
O44 C16 H16 109.6 . . ?
O44 C16 C15 110.41(16) . . ?
C17 C16 H16 109.6 . . ?
C17 C16 C15 108.99(16) . . ?
C15 C16 H16 109.6 . . ?
C11 C12 C17 117.56(16) . . ?
C13 C12 C17 121.49(18) . . ?
C13 C12 C11 120.89(19) . . ?
C17 C47 H47A 109.5 . . ?
C17 C47 H47B 109.5 . . ?
C17 C47 H47C 109.5 . . ?
H47A C47 H47B 109.5 . . ?
H47A C47 H47C 109.5 . . ?
H47B C47 H47C 109.5 . . ?
C20 C40 H40A 109.5 . . ?
C20 C40 H40B 109.5 . . ?
C20 C40 H40C 109.5 . . ?
H40A C40 H40B 109.5 . . ?
H40A C40 H40C 109.5 . . ?
H40B C40 H40C 109.5 . . ?
C7 C46 H46A 109.5 . . ?
C7 C46 H46B 109.5 . . ?
C7 C46 H46C 109.5 . . ?
H46A C46 H46B 109.5 . . ?
H46A C46 H46C 109.5 . . ?
H46B C46 H46C 109.5 . . ?
O41 C15 C16 111.94(17) . . ?
O41 C15 H15 109.4 . . ?
O41 C15 C14 106.30(17) . . ?
C16 C15 H15 109.4 . . ?
C14 C15 C16 110.23(17) . . ?
C14 C15 H15 109.4 . . ?
C15 C14 H14A 108.9 . . ?
C15 C14 H14B 108.9 . . ?
H14A C14 H14B 107.7 . . ?
C13 C14 C15 113.58(17) . . ?
C13 C14 H14A 108.9 . . ?
C13 C14 H14B 108.9 . . ?
C12 C13 C14 124.3(2) . . ?
C12 C13 H13 117.9 . . ?
C14 C13 H13 117.9 . . ?
O38 C24 C23 120.39(18) . . ?
O38 C24 C25 119.13(18) . . ?
C25 C24 C23 120.48(17) . . ?
C33 C32 C31 104.23(15) . . ?
C33 C32 H32A 110.9 . . ?
C33 C32 H32B 110.9 . . ?
C31 C32 H32A 110.9 . . ?
C31 C32 H32B 110.9 . . ?
H32A C32 H32B 108.9 . . ?
O34 C35 H35A 109.5 . . ?
O34 C35 H35B 109.5 . . ?
O34 C35 H35C 109.5 . . ?
H35A C35 H35B 109.5 . . ?
H35A C35 H35C 109.5 . . ?
H35B C35 H35C 109.5 . . ?
C26 C25 H25 119.8 . . ?
C24 C25 C26 120.42(18) . . ?
C24 C25 H25 119.8 . . ?
C26 C39 H39A 109.5 . . ?
C26 C39 H39B 109.5 . . ?
C26 C39 H39C 109.5 . . ?
H39A C39 H39B 109.5 . . ?
H39A C39 H39C 109.5 . . ?
H39B C39 H39C 109.5 . . ?
S1 C4 H4A 109.5 . . ?
S1 C4 H4B 109.5 . . ?
S1 C4 H4C 109.5 . . ?
H4A C4 H4B 109.5 . . ?
H4A C4 H4C 109.5 . . ?
H4B C4 H4C 109.5 . . ?
S1 C3 H3A 109.5 . . ?
S1 C3 H3B 109.5 . . ?
S1 C3 H3C 109.5 . . ?
H3A C3 H3B 109.5 . . ?
H3A C3 H3C 109.5 . . ?
H3B C3 H3C 109.5 . . ?
O41 C42 H42A 109.5 . . ?
O41 C42 H42B 109.5 . . ?
O41 C42 H42C 109.5 . . ?
H42A C42 H42B 109.5 . . ?
H42A C42 H42C 109.5 . . ?
H42B C42 H42C 109.5 . . ?

loop_
_geom_bond_atom_site_label_1
_geom_bond_atom_site_label_2
_geom_bond_distance
_geom_bond_site_symmetry_2
_geom_bond_publ_flag
S1 O2 1.5020(15) . ?
S1 C4 1.785(2) . ?
S1 C3 1.789(2) . ?
O19 C20 1.457(2) . ?
O19 C28 1.368(2) . ?
O29 C30 1.455(2) . ?
O29 C33 1.354(2) . ?
O45 H45 0.8400 . ?
O45 C9 1.350(2) . ?
O18 C5 1.368(2) . ?
O18 C17 1.461(2) . ?
O34 C31 1.431(2) . ?
O34 C35 1.430(3) . ?
O44 H44 0.8400 . ?
O44 C16 1.410(2) . ?
O38 H38 0.8400 . ?
O38 C24 1.353(2) . ?
O43 C11 1.243(2) . ?
O37 C22 1.235(2) . ?
O36 C33 1.198(2) . ?
O41 C15 1.424(2) . ?
O41 C42 1.418(3) . ?
C9 C10 1.415(2) . ?
C9 C8 1.395(2) . ?
C20 C30 1.525(2) . ?
C20 C21 1.528(2) . ?
C20 C40 1.522(2) . ?
C10 C5 1.409(3) . ?
C10 C11 1.454(2) . ?
C26 C27 1.401(3) . ?
C26 C25 1.395(3) . ?
C26 C39 1.514(3) . ?
C28 C23 1.406(2) . ?
C28 C27 1.388(3) . ?
C7 C6 1.391(3) . ?
C7 C8 1.399(3) . ?
C7 C46 1.510(2) . ?
C23 C22 1.455(3) . ?
C23 C24 1.412(3) . ?
C5 C6 1.381(3) . ?
C6 H6 0.9500 . ?
C30 H30 1.0000 . ?
C30 C31 1.546(2) . ?
C17 C16 1.537(3) . ?
C17 C12 1.513(3) . ?
C17 C47 1.522(3) . ?
C27 C8 1.490(2) . ?
C33 C32 1.505(3) . ?
C11 C12 1.476(3) . ?
C21 H21A 0.9900 . ?
C21 H21B 0.9900 . ?
C21 C22 1.502(3) . ?
C31 H31 1.0000 . ?
C31 C32 1.514(3) . ?
C16 H16 1.0000 . ?
C16 C15 1.539(3) . ?
C12 C13 1.335(3) . ?
C47 H47A 0.9800 . ?
C47 H47B 0.9800 . ?
C47 H47C 0.9800 . ?
C40 H40A 0.9800 . ?
C40 H40B 0.9800 . ?
C40 H40C 0.9800 . ?
C46 H46A 0.9800 . ?
C46 H46B 0.9800 . ?
C46 H46C 0.9800 . ?
C15 H15 1.0000 . ?
C15 C14 1.525(3) . ?
C14 H14A 0.9900 . ?
C14 H14B 0.9900 . ?
C14 C13 1.494(3) . ?
C13 H13 0.9500 . ?
C24 C25 1.386(3) . ?
C32 H32A 0.9900 . ?
C32 H32B 0.9900 . ?
C35 H35A 0.9800 . ?
C35 H35B 0.9800 . ?
C35 H35C 0.9800 . ?
C25 H25 0.9500 . ?
C39 H39A 0.9800 . ?
C39 H39B 0.9800 . ?
C39 H39C 0.9800 . ?
C4 H4A 0.9800 . ?
C4 H4B 0.9800 . ?
C4 H4C 0.9800 . ?
C3 H3A 0.9800 . ?
C3 H3B 0.9800 . ?
C3 H3C 0.9800 . ?
C42 H42A 0.9800 . ?
C42 H42B 0.9800 . ?
C42 H42C 0.9800 . ?

loop_
_geom_hbond_atom_site_label_D
_geom_hbond_atom_site_label_H
_geom_hbond_atom_site_label_A
_geom_hbond_distance_DH
_geom_hbond_distance_HA
_geom_hbond_distance_DA
_geom_hbond_angle_DHA
_geom_hbond_site_symmetry_A
O45 H45 O43 0.84 1.84 2.5854(19) 147.2 .
O44 H44 O2 0.84 1.86 2.696(2) 173.0 .
O38 H38 O37 0.84 1.87 2.610(2) 146.7 .

loop_
_geom_torsion_atom_site_label_1
_geom_torsion_atom_site_label_2
_geom_torsion_atom_site_label_3
_geom_torsion_atom_site_label_4
_geom_torsion
_geom_torsion_site_symmetry_1
_geom_torsion_site_symmetry_2
_geom_torsion_site_symmetry_3
_geom_torsion_site_symmetry_4
_geom_torsion_publ_flag
O19 C20 C30 O29 -63.17(16) . . . . ?
O19 C20 C30 C31 56.15(18) . . . . ?
O19 C20 C21 C22 -56.40(18) . . . . ?
O19 C28 C23 C22 -5.2(3) . . . . ?
O19 C28 C23 C24 178.07(16) . . . . ?
O19 C28 C27 C26 -178.11(16) . . . . ?
O19 C28 C27 C8 2.1(2) . . . . ?
O29 C30 C31 O34 -89.60(16) . . . . ?
O29 C30 C31 C32 24.75(18) . . . . ?
O29 C33 C32 C31 16.4(2) . . . . ?
O45 C9 C10 C5 -177.33(16) . . . . ?
O45 C9 C10 C11 -0.3(3) . . . . ?
O45 C9 C8 C7 176.33(16) . . . . ?
O45 C9 C8 C27 2.2(3) . . . . ?
O18 C5 C6 C7 -176.01(16) . . . . ?
O18 C17 C16 O44 55.53(19) . . . . ?
O18 C17 C16 C15 175.86(15) . . . . ?
O18 C17 C12 C11 37.6(2) . . . . ?
O18 C17 C12 C13 -145.00(17) . . . . ?
O34 C31 C32 C33 92.32(17) . . . . ?
O44 C16 C15 O41 -61.4(2) . . . . ?
O44 C16 C15 C14 56.7(2) . . . . ?
O38 C24 C25 C26 -178.12(18) . . . . ?
O43 C11 C12 C17 170.96(18) . . . . ?
O43 C11 C12 C13 -6.5(3) . . . . ?
O36 C33 C32 C31 -163.0(2) . . . . ?
O41 C15 C14 C13 160.69(17) . . . . ?
C9 C10 C5 O18 175.74(16) . . . . ?
C9 C10 C5 C6 -0.4(3) . . . . ?
C9 C10 C11 O43 -7.1(3) . . . . ?
C9 C10 C11 C12 173.97(16) . . . . ?
C20 O19 C28 C23 -22.4(2) . . . . ?
C20 O19 C28 C27 157.68(15) . . . . ?
C20 C30 C31 O34 148.16(15) . . . . ?
C20 C30 C31 C32 -97.49(17) . . . . ?
C20 C21 C22 O37 -150.97(17) . . . . ?
C20 C21 C22 C23 31.8(2) . . . . ?
C10 C9 C8 C7 -2.6(3) . . . . ?
C10 C9 C8 C27 -176.68(16) . . . . ?
C10 C5 C6 C7 0.2(3) . . . . ?
C10 C11 C12 C17 -10.1(2) . . . . ?
C10 C11 C12 C13 172.44(17) . . . . ?
C26 C27 C8 C9 -98.9(2) . . . . ?
C26 C27 C8 C7 87.2(2) . . . . ?
C28 O19 C20 C30 171.74(14) . . . . ?
C28 O19 C20 C21 52.69(18) . . . . ?
C28 O19 C20 C40 -70.71(18) . . . . ?
C28 C23 C22 O37 -178.28(17) . . . . ?
C28 C23 C22 C21 -1.0(3) . . . . ?
C28 C23 C24 O38 179.81(17) . . . . ?
C28 C23 C24 C25 0.3(3) . . . . ?
C28 C27 C8 C9 80.9(2) . . . . ?
C28 C27 C8 C7 -93.0(2) . . . . ?
C23 C28 C27 C26 2.0(3) . . . . ?
C23 C28 C27 C8 -177.81(16) . . . . ?
C23 C24 C25 C26 1.4(3) . . . . ?
C5 O18 C17 C16 -166.81(15) . . . . ?
C5 O18 C17 C12 -48.1(2) . . . . ?
C5 O18 C17 C47 73.96(19) . . . . ?
C5 C10 C11 O43 169.82(18) . . . . ?
C5 C10 C11 C12 -9.1(3) . . . . ?
C6 C7 C8 C9 2.4(3) . . . . ?
C6 C7 C8 C27 176.34(17) . . . . ?
C30 O29 C33 O36 179.24(18) . . . . ?
C30 O29 C33 C32 -0.2(2) . . . . ?
C30 C20 C21 C22 -172.07(14) . . . . ?
C30 C31 C32 C33 -24.49(19) . . . . ?
C17 O18 C5 C10 31.4(2) . . . . ?
C17 O18 C5 C6 -152.34(16) . . . . ?
C17 C16 C15 O41 179.44(16) . . . . ?
C17 C16 C15 C14 -62.5(2) . . . . ?
C17 C12 C13 C14 6.7(3) . . . . ?
C27 C26 C25 C24 -1.4(3) . . . . ?
C27 C28 C23 C22 174.72(17) . . . . ?
C27 C28 C23 C24 -2.1(3) . . . . ?
C33 O29 C30 C20 109.97(16) . . . . ?
C33 O29 C30 C31 -15.77(19) . . . . ?
C8 C9 C10 C5 1.6(3) . . . . ?
C8 C9 C10 C11 178.57(17) . . . . ?
C8 C7 C6 C5 -1.3(3) . . . . ?
C11 C10 C5 O18 -1.3(3) . . . . ?
C11 C10 C5 C6 -177.40(17) . . . . ?
C11 C12 C13 C14 -175.96(18) . . . . ?
C21 C20 C30 O29 54.45(18) . . . . ?
C21 C20 C30 C31 173.77(14) . . . . ?
C22 C23 C24 O38 3.1(3) . . . . ?
C22 C23 C24 C25 -176.38(18) . . . . ?
C16 C17 C12 C11 153.56(16) . . . . ?
C16 C17 C12 C13 -29.0(2) . . . . ?
C16 C15 C14 C13 39.2(2) . . . . ?
C12 C17 C16 O44 -64.42(19) . . . . ?
C12 C17 C16 C15 55.9(2) . . . . ?
C47 C17 C16 O44 171.24(17) . . . . ?
C47 C17 C16 C15 -68.4(2) . . . . ?
C47 C17 C12 C11 -81.8(2) . . . . ?
C47 C17 C12 C13 95.6(2) . . . . ?
C40 C20 C30 O29 178.85(13) . . . . ?
C40 C20 C30 C31 -61.82(19) . . . . ?
C40 C20 C21 C22 65.4(2) . . . . ?
C46 C7 C6 C5 178.08(17) . . . . ?
C46 C7 C8 C9 -176.94(17) . . . . ?
C46 C7 C8 C27 -3.0(3) . . . . ?
C15 C14 C13 C12 -11.8(3) . . . . ?
C24 C23 C22 O37 -1.6(3) . . . . ?
C24 C23 C22 C21 175.62(17) . . . . ?
C35 O34 C31 C30 -80.06(18) . . . . ?
C35 O34 C31 C32 168.41(16) . . . . ?
C25 C26 C27 C28 -0.2(3) . . . . ?
C25 C26 C27 C8 179.56(17) . . . . ?
C39 C26 C27 C28 178.33(17) . . . . ?
C39 C26 C27 C8 -1.9(3) . . . . ?
C39 C26 C25 C24 -179.99(19) . . . . ?
C42 O41 C15 C16 -74.1(2) . . . . ?
C42 O41 C15 C14 165.45(18) . . . . ?
